data_4337504
loop_
_publ_author_name
'Al-Rawashdeh, Nathir A F'
'Chatterjee, Sayandev'
'Krause, Jeanette A.'
'Connick, William B.'

_publ_section_title
;
 Ruthenium bis-diimine complexes with a chelating thioether ligand:
 delineating 1,10-phenanthrolinyl and 2,2'-bipyridyl ligand substituent
 effects.
;
_journal_issue 1
_journal_name_full 'Inorganic chemistry'
_journal_page_first 294
_journal_page_last 307
_journal_paper_doi 10.1021/ic4022454
_journal_volume 53
_journal_year 2014
_chemical_formula_moiety '2(C40 H34 N4 S2 Ru), 4(P F6), C3 H6 O'
_chemical_formula_sum 'C83 H74 F24 N8 O P4 Ru2 S4'
_chemical_formula_weight 2109.76
_chemical_name_systematic
; 
 ? 
;
_space_group_IT_number 9
_symmetry_cell_setting monoclinic
_symmetry_space_group_name_Hall 'C -2yc'
_symmetry_space_group_name_H-M 'C 1 c 1'
_atom_sites_solution_hydrogens geom
_atom_sites_solution_primary direct
_atom_sites_solution_secondary difmap
_audit_creation_method SHELXL-97
_cell_angle_alpha 90.00
_cell_angle_beta 90.317(2)
_cell_angle_gamma 90.00
_cell_formula_units_Z 4
_cell_length_a 18.8314(17)
_cell_length_b 21.5487(17)
_cell_length_c 21.0387(18)
_cell_measurement_reflns_used 7433
_cell_measurement_temperature 150(2)
_cell_measurement_theta_max 23.86
_cell_measurement_theta_min 2.62
_cell_volume 8537.2(13)
_computing_cell_refinement 'Bruker SAINT v7.34A'
_computing_data_collection 'Bruker APEX2 v2.1-4'
_computing_data_reduction 'Bruker SAINT v7.34A'
_computing_molecular_graphics 'Bruker SHELXTL v6.14'
_computing_publication_material 'Bruker SHELXTL v6.14'
_computing_structure_refinement 'Bruker SHELXTL v6.14'
_computing_structure_solution 'Bruker SHELXTL v6.14'
_diffrn_ambient_temperature 150(2)
_diffrn_detector_area_resol_mean 0.8
_diffrn_measured_fraction_theta_full 0.998
_diffrn_measured_fraction_theta_max 0.998
_diffrn_measurement_device_type 'Bruker APEXII'
_diffrn_measurement_method 'omega scans'
_diffrn_radiation_monochromator 'Si-<111> channel cut crystal'
_diffrn_radiation_source synchrotron
_diffrn_radiation_type synchrotron
_diffrn_radiation_wavelength 0.77490
_diffrn_reflns_av_R_equivalents 0.0579
_diffrn_reflns_av_sigmaI/netI 0.0725
_diffrn_reflns_limit_h_max 23
_diffrn_reflns_limit_h_min -23
_diffrn_reflns_limit_k_max 26
_diffrn_reflns_limit_k_min -26
_diffrn_reflns_limit_l_max 26
_diffrn_reflns_limit_l_min -26
_diffrn_reflns_number 47545
_diffrn_reflns_theta_full 29.02
_diffrn_reflns_theta_max 29.02
_diffrn_reflns_theta_min 2.62
_exptl_absorpt_coefficient_mu 0.787
_exptl_absorpt_correction_T_max 0.9844
_exptl_absorpt_correction_T_min 0.9184
_exptl_absorpt_correction_type multi-scan
_exptl_absorpt_process_details 'SADABS v2008/1 (Sheldrick)'
_exptl_crystal_colour yellow
_exptl_crystal_density_diffrn 1.641
_exptl_crystal_density_method 'not measured'
_exptl_crystal_description rod
_exptl_crystal_F_000 4256
_exptl_crystal_size_max 0.11
_exptl_crystal_size_mid 0.03
_exptl_crystal_size_min 0.02
_refine_diff_density_max 0.619
_refine_diff_density_min -0.402
_refine_diff_density_rms 0.070
_refine_ls_abs_structure_details 'Flack H D (1983), Acta Cryst. A39, 876-881, 8722 Friedel pairs'
_refine_ls_abs_structure_Flack -0.018(18)
_refine_ls_extinction_method none
_refine_ls_goodness_of_fit_ref 1.019
_refine_ls_hydrogen_treatment constr
_refine_ls_matrix_type full
_refine_ls_number_parameters 1200
_refine_ls_number_reflns 17493
_refine_ls_number_restraints 5
_refine_ls_restrained_S_all 1.022
_refine_ls_R_factor_all 0.0616
_refine_ls_R_factor_gt 0.0463
_refine_ls_shift/su_max 0.006
_refine_ls_shift/su_mean 0.000
_refine_ls_structure_factor_coef Fsqd
_refine_ls_weighting_details 'calc w=1/[\s^2^(Fo^2^)+(0.0535P)^2^+0.0000P] where P=(Fo^2^+2Fc^2^)/3'
_refine_ls_weighting_scheme calc
_refine_ls_wR_factor_gt 0.1047
_refine_ls_wR_factor_ref 0.1121
_reflns_number_gt 14327
_reflns_number_total 17493
_reflns_threshold_expression >2\s(I)
_cod_data_source_file ic4022454_si_002.cif
_cod_data_source_block 2.0.5Et2O
_cod_depositor_comments
;
The following automatic conversions were performed:

'_symmetry_cell_setting' value 'Monoclinic' changed to 'monoclinic'
according to
/usr/data/users/saulius/automatic-downloads/current/ACS/lib/dictionaries/cif_core.dic
dictionary named 'cif_core.dic' version 2.4.2 from 2011-04-26.

Automatic conversion script
Id: cif_fix_values 2281 2013-09-26 08:29:07Z andrius 
;
_cod_original_sg_symbol_H-M Cc
_cod_database_code 4337504

loop_
_symmetry_equiv_pos_as_xyz
'x, y, z'
'x, -y, z+1/2'
'x+1/2, y+1/2, z'
'x+1/2, -y+1/2, z+1/2'

loop_
_atom_site_label
_atom_site_type_symbol
_atom_site_fract_x
_atom_site_fract_y
_atom_site_fract_z
_atom_site_U_iso_or_equiv
_atom_site_adp_type
_atom_site_occupancy
_atom_site_symmetry_multiplicity
_atom_site_calc_flag
_atom_site_refinement_flags
_atom_site_disorder_assembly
_atom_site_disorder_group
Ru1 Ru 0.66609(2) 0.371384(17) 0.368344(18) 0.03102(10) Uani 1 1 d . . .
S1A S 0.57708(8) 0.36034(7) 0.44526(7) 0.0422(3) Uani 1 1 d . . .
S2A S 0.60965(7) 0.46473(6) 0.34244(7) 0.0386(3) Uani 1 1 d . . .
N1A N 0.6079(2) 0.31994(19) 0.30232(19) 0.0335(9) Uani 1 1 d . . .
N2A N 0.7034(2) 0.28260(19) 0.38763(19) 0.0336(10) Uani 1 1 d . . .
N51A N 0.7361(2) 0.4151(2) 0.4315(2) 0.0395(10) Uani 1 1 d . . .
N52A N 0.7495(2) 0.39143(19) 0.3088(2) 0.0345(9) Uani 1 1 d . . .
C1A C 0.5221(3) 0.4293(3) 0.4360(3) 0.0541(16) Uani 1 1 d . . .
H1A H 0.4856 0.4219 0.4028 0.065 Uiso 1 1 calc R . .
H1B H 0.4975 0.4383 0.4764 0.065 Uiso 1 1 calc R . .
C2A C 0.5200(3) 0.2973(3) 0.4258(3) 0.0408(12) Uani 1 1 d . . .
C3A C 0.5401(3) 0.2394(3) 0.4499(3) 0.0516(15) Uani 1 1 d . . .
H3A H 0.5800 0.2361 0.4776 0.062 Uiso 1 1 calc R . .
C4A C 0.5018(4) 0.1871(3) 0.4335(3) 0.0609(18) Uani 1 1 d . . .
H4A H 0.5158 0.1478 0.4497 0.073 Uiso 1 1 calc R . .
C5A C 0.4432(4) 0.1912(3) 0.3937(4) 0.0659(19) Uani 1 1 d . . .
H5A H 0.4172 0.1549 0.3825 0.079 Uiso 1 1 calc R . .
C6A C 0.4226(3) 0.2489(3) 0.3700(3) 0.0588(17) Uani 1 1 d . . .
H6A H 0.3820 0.2519 0.3433 0.071 Uiso 1 1 calc R . .
C7A C 0.4603(3) 0.3013(3) 0.3848(3) 0.0494(15) Uani 1 1 d . . .
H7A H 0.4464 0.3403 0.3675 0.059 Uiso 1 1 calc R . .
C8A C 0.5620(3) 0.3396(3) 0.2584(2) 0.0403(12) Uani 1 1 d . . .
H8A H 0.5553 0.3829 0.2530 0.048 Uiso 1 1 calc R . .
C9A C 0.5235(3) 0.2988(3) 0.2198(3) 0.0459(14) Uani 1 1 d . . .
H9A H 0.4909 0.3147 0.1892 0.055 Uiso 1 1 calc R . .
C10A C 0.5326(3) 0.2354(3) 0.2259(3) 0.0439(13) Uani 1 1 d . . .
H10A H 0.5063 0.2073 0.2001 0.053 Uiso 1 1 calc R . .
C11A C 0.5820(3) 0.2136(3) 0.2713(3) 0.0398(12) Uani 1 1 d . . .
C12A C 0.6194(3) 0.2578(2) 0.3069(2) 0.0318(11) Uani 1 1 d . . .
C13A C 0.5973(3) 0.1487(3) 0.2805(3) 0.0462(14) Uani 1 1 d . . .
H13A H 0.5717 0.1189 0.2562 0.055 Uiso 1 1 calc R . .
C14A C 0.6475(3) 0.1285(3) 0.3232(3) 0.0466(14) Uani 1 1 d . . .
C15A C 0.6703(3) 0.2373(2) 0.3527(2) 0.0334(11) Uani 1 1 d . . .
C16A C 0.6852(3) 0.1739(2) 0.3609(3) 0.0397(13) Uani 1 1 d . . .
C17A C 0.7366(3) 0.1578(3) 0.4075(3) 0.0508(15) Uani 1 1 d . . .
H17A H 0.7491 0.1156 0.4145 0.061 Uiso 1 1 calc R . .
C18A C 0.7679(4) 0.2044(3) 0.4424(3) 0.0532(16) Uani 1 1 d . . .
H18A H 0.8023 0.1943 0.4740 0.064 Uiso 1 1 calc R . .
C19A C 0.7498(3) 0.2661(3) 0.4318(3) 0.0420(13) Uani 1 1 d . . .
H19A H 0.7714 0.2974 0.4572 0.050 Uiso 1 1 calc R . .
C20A C 0.6597(4) 0.0612(3) 0.3323(5) 0.087(3) Uani 1 1 d . . .
H20A H 0.6327 0.0380 0.3002 0.131 Uiso 1 1 calc R . .
H20B H 0.6440 0.0490 0.3748 0.131 Uiso 1 1 calc R . .
H20C H 0.7104 0.0522 0.3278 0.131 Uiso 1 1 calc R . .
C51A C 0.5685(3) 0.4844(3) 0.4173(3) 0.0480(14) Uani 1 1 d . . .
H51A H 0.6052 0.4921 0.4503 0.058 Uiso 1 1 calc R . .
H51B H 0.5392 0.5223 0.4126 0.058 Uiso 1 1 calc R . .
C52A C 0.6719(3) 0.5241(2) 0.3277(3) 0.0403(12) Uani 1 1 d . . .
C53A C 0.6935(4) 0.5294(3) 0.2637(3) 0.0479(14) Uani 1 1 d . . .
H53A H 0.6718 0.5046 0.2318 0.057 Uiso 1 1 calc R . .
C54A C 0.7459(4) 0.5705(3) 0.2480(3) 0.0564(17) Uani 1 1 d . . .
H54A H 0.7608 0.5733 0.2050 0.068 Uiso 1 1 calc R . .
C55A C 0.7778(4) 0.6084(3) 0.2936(3) 0.0536(16) Uani 1 1 d . . .
H55A H 0.8134 0.6374 0.2820 0.064 Uiso 1 1 calc R . .
C56A C 0.7565(3) 0.6026(3) 0.3562(3) 0.0462(14) Uani 1 1 d . . .
H56A H 0.7786 0.6280 0.3874 0.055 Uiso 1 1 calc R . .
C57A C 0.7044(3) 0.5616(3) 0.3750(3) 0.0448(13) Uani 1 1 d . . .
H57A H 0.6907 0.5586 0.4183 0.054 Uiso 1 1 calc R . .
C58A C 0.7287(3) 0.4251(3) 0.4940(3) 0.0456(14) Uani 1 1 d . . .
H58A H 0.6874 0.4103 0.5148 0.055 Uiso 1 1 calc R . .
C59A C 0.7806(4) 0.4571(3) 0.5300(3) 0.0519(16) Uani 1 1 d . . .
H59A H 0.7747 0.4624 0.5744 0.062 Uiso 1 1 calc R . .
C60A C 0.8389(4) 0.4801(3) 0.5008(3) 0.0560(18) Uani 1 1 d . . .
H60A H 0.8734 0.5026 0.5245 0.067 Uiso 1 1 calc R . .
C61A C 0.8481(3) 0.4706(2) 0.4351(3) 0.0494(15) Uani 1 1 d . . .
C62A C 0.7964(3) 0.4372(2) 0.4029(3) 0.0403(12) Uani 1 1 d . . .
C63A C 0.9080(3) 0.4944(3) 0.4007(4) 0.0575(18) Uani 1 1 d . . .
H63A H 0.9439 0.5168 0.4228 0.069 Uiso 1 1 calc R . .
C64A C 0.9139(3) 0.4854(3) 0.3369(4) 0.0624(19) Uani 1 1 d . . .
C65A C 0.8038(3) 0.4249(2) 0.3364(3) 0.0385(12) Uani 1 1 d . . .
C66A C 0.8618(3) 0.4491(3) 0.3028(3) 0.0487(14) Uani 1 1 d . . .
C67A C 0.8641(3) 0.4379(3) 0.2383(3) 0.0518(15) Uani 1 1 d . . .
H67A H 0.9024 0.4534 0.2138 0.062 Uiso 1 1 calc R . .
C68A C 0.8107(3) 0.4042(3) 0.2093(3) 0.0537(16) Uani 1 1 d . . .
H68A H 0.8119 0.3965 0.1649 0.064 Uiso 1 1 calc R . .
C69A C 0.7545(3) 0.3814(2) 0.2462(3) 0.0386(12) Uani 1 1 d . . .
H69A H 0.7184 0.3578 0.2258 0.046 Uiso 1 1 calc R . .
C70A C 0.9735(5) 0.5149(4) 0.3046(5) 0.099(3) Uani 1 1 d . . .
H70A H 0.9557 0.5400 0.2691 0.149 Uiso 1 1 calc R . .
H70B H 1.0057 0.4829 0.2884 0.149 Uiso 1 1 calc R . .
H70C H 0.9992 0.5416 0.3346 0.149 Uiso 1 1 calc R . .
Ru2 Ru 0.14815(2) 0.300509(17) 0.463996(19) 0.03139(10) Uani 1 1 d . . .
S1B S 0.10285(7) 0.30847(6) 0.56725(6) 0.0363(3) Uani 1 1 d . . .
S2B S 0.05944(7) 0.37254(6) 0.43510(6) 0.0376(3) Uani 1 1 d . . .
N1B N 0.2241(2) 0.3680(2) 0.4836(2) 0.0368(10) Uani 1 1 d . . .
N2B N 0.2312(2) 0.2461(2) 0.4960(2) 0.0390(10) Uani 1 1 d . . .
N51B N 0.0807(2) 0.2281(2) 0.4375(2) 0.0360(10) Uani 1 1 d . . .
N52B N 0.1797(2) 0.2869(2) 0.3705(2) 0.0377(10) Uani 1 1 d . . .
C1B C 0.0503(3) 0.3791(3) 0.5628(3) 0.0451(14) Uani 1 1 d . . .
H1C H 0.0214 0.3840 0.6016 0.054 Uiso 1 1 calc R . .
H1D H 0.0818 0.4157 0.5588 0.054 Uiso 1 1 calc R . .
C2B C 0.1705(3) 0.3258(3) 0.6235(2) 0.0378(12) Uani 1 1 d . . .
C3B C 0.2034(3) 0.2748(3) 0.6518(3) 0.0406(12) Uani 1 1 d . . .
H3B H 0.1875 0.2340 0.6422 0.049 Uiso 1 1 calc R . .
C4B C 0.2596(3) 0.2835(3) 0.6943(3) 0.0502(15) Uani 1 1 d . . .
H4B H 0.2822 0.2487 0.7135 0.060 Uiso 1 1 calc R . .
C5B C 0.2826(3) 0.3437(3) 0.7088(3) 0.0554(16) Uani 1 1 d . . .
H5B H 0.3213 0.3497 0.7373 0.067 Uiso 1 1 calc R . .
C6B C 0.2496(4) 0.3935(3) 0.6818(3) 0.0579(18) Uani 1 1 d . . .
H6B H 0.2648 0.4341 0.6929 0.069 Uiso 1 1 calc R . .
C7B C 0.1940(3) 0.3864(3) 0.6385(3) 0.0465(14) Uani 1 1 d . . .
H7B H 0.1722 0.4216 0.6194 0.056 Uiso 1 1 calc R . .
C8B C 0.2193(3) 0.4299(3) 0.4776(3) 0.0431(13) Uani 1 1 d . . .
H8B H 0.1769 0.4469 0.4601 0.052 Uiso 1 1 calc R . .
C9B C 0.2737(4) 0.4704(3) 0.4959(3) 0.0520(15) Uani 1 1 d . . .
H9B H 0.2688 0.5139 0.4901 0.062 Uiso 1 1 calc R . .
C10B C 0.3341(4) 0.4463(3) 0.5225(3) 0.0574(16) Uani 1 1 d . . .
H10B H 0.3710 0.4734 0.5360 0.069 Uiso 1 1 calc R . .
C11B C 0.3422(3) 0.3827(3) 0.5298(3) 0.0484(14) Uani 1 1 d . . .
C12B C 0.2854(3) 0.3443(2) 0.5084(2) 0.0379(12) Uani 1 1 d . . .
C13B C 0.4023(4) 0.3534(4) 0.5581(3) 0.0617(18) Uani 1 1 d . . .
H13B H 0.4403 0.3786 0.5729 0.074 Uiso 1 1 calc R . .
C14B C 0.4075(3) 0.2907(4) 0.5649(3) 0.0584(18) Uani 1 1 d . . .
C15B C 0.2907(3) 0.2792(3) 0.5155(2) 0.0411(12) Uani 1 1 d . . .
C16B C 0.3498(3) 0.2515(3) 0.5428(3) 0.0492(14) Uani 1 1 d . . .
C17B C 0.3490(4) 0.1861(3) 0.5479(3) 0.0578(18) Uani 1 1 d . . .
H17B H 0.3891 0.1647 0.5647 0.069 Uiso 1 1 calc R . .
C18B C 0.2902(4) 0.1538(3) 0.5287(3) 0.0566(17) Uani 1 1 d . . .
H18B H 0.2892 0.1099 0.5329 0.068 Uiso 1 1 calc R . .
C19B C 0.2318(3) 0.1845(3) 0.5030(3) 0.0454(14) Uani 1 1 d . . .
H19B H 0.1915 0.1611 0.4901 0.055 Uiso 1 1 calc R . .
C20B C 0.4729(5) 0.2637(6) 0.5969(5) 0.115(4) Uani 1 1 d . . .
H20D H 0.5131 0.2920 0.5911 0.173 Uiso 1 1 calc R . .
H20E H 0.4840 0.2234 0.5778 0.173 Uiso 1 1 calc R . .
H20F H 0.4638 0.2582 0.6423 0.173 Uiso 1 1 calc R . .
C51B C 0.0024(3) 0.3737(3) 0.5046(3) 0.0444(13) Uani 1 1 d . . .
H51C H -0.0306 0.4094 0.5025 0.053 Uiso 1 1 calc R . .
H51D H -0.0260 0.3351 0.5068 0.053 Uiso 1 1 calc R . .
C52B C 0.0040(3) 0.3419(3) 0.3729(2) 0.0385(12) Uani 1 1 d . . .
C57B C -0.0592(3) 0.3098(3) 0.3838(3) 0.0441(13) Uani 1 1 d . . .
H57B H -0.0779 0.3058 0.4255 0.053 Uiso 1 1 calc R . .
C53B C 0.0298(3) 0.3484(3) 0.3126(3) 0.0434(13) Uani 1 1 d . . .
H53B H 0.0718 0.3718 0.3056 0.052 Uiso 1 1 calc R . .
C54B C -0.0058(3) 0.3206(3) 0.2606(3) 0.0520(15) Uani 1 1 d . . .
H54B H 0.0130 0.3243 0.2190 0.062 Uiso 1 1 calc R . .
C55B C -0.0677(3) 0.2880(3) 0.2705(3) 0.0494(15) Uani 1 1 d . . .
H55B H -0.0919 0.2689 0.2359 0.059 Uiso 1 1 calc R . .
C56B C -0.0941(3) 0.2837(3) 0.3318(3) 0.0492(15) Uani 1 1 d . . .
H56B H -0.1374 0.2622 0.3385 0.059 Uiso 1 1 calc R . .
C58B C 0.0305(3) 0.1992(2) 0.4709(3) 0.0436(13) Uani 1 1 d . . .
H58B H 0.0262 0.2089 0.5148 0.052 Uiso 1 1 calc R . .
C59B C -0.0163(3) 0.1554(3) 0.4449(3) 0.0493(15) Uani 1 1 d . . .
H59B H -0.0524 0.1373 0.4701 0.059 Uiso 1 1 calc R . .
C60B C -0.0087(3) 0.1391(3) 0.3816(3) 0.0497(15) Uani 1 1 d . . .
H60B H -0.0397 0.1092 0.3632 0.060 Uiso 1 1 calc R . .
C61B C 0.0445(3) 0.1665(2) 0.3447(3) 0.0417(13) Uani 1 1 d . D .
C62B C 0.0876(3) 0.2115(2) 0.3743(2) 0.0372(12) Uani 1 1 d . . .
C63B C 0.0576(3) 0.1529(3) 0.2789(3) 0.0487(15) Uani 1 1 d . . .
H63B H 0.0284 0.1232 0.2580 0.058 Uiso 0.50 1 calc PR A 1
C64B C 0.1093(4) 0.1803(3) 0.2461(3) 0.0545(17) Uani 1 1 d . C .
H64A H 0.1174 0.1686 0.2032 0.065 Uiso 0.50 1 calc PR B 2
C65B C 0.1415(3) 0.2413(2) 0.3401(2) 0.0367(12) Uani 1 1 d . D .
C66B C 0.1531(3) 0.2278(3) 0.2752(3) 0.0451(14) Uani 1 1 d . . .
C67B C 0.2065(4) 0.2609(3) 0.2432(3) 0.0566(17) Uani 1 1 d . D .
H67B H 0.2157 0.2528 0.1996 0.068 Uiso 1 1 calc R . .
C68B C 0.2454(3) 0.3052(3) 0.2754(3) 0.0536(16) Uani 1 1 d . . .
H68B H 0.2822 0.3271 0.2545 0.064 Uiso 1 1 calc R D .
C69B C 0.2304(3) 0.3173(3) 0.3386(3) 0.0458(13) Uani 1 1 d . D .
H69B H 0.2571 0.3483 0.3601 0.055 Uiso 1 1 calc R . .
C70B C 0.1181(6) 0.1611(6) 0.1773(5) 0.051(3) Uani 0.50 1 d P C 1
H70D H 0.0860 0.1265 0.1677 0.077 Uiso 0.50 1 calc PR C 1
H70E H 0.1673 0.1481 0.1701 0.077 Uiso 0.50 1 calc PR C 1
H70F H 0.1068 0.1963 0.1495 0.077 Uiso 0.50 1 calc PR C 1
C70C C 0.0154(8) 0.1030(7) 0.2433(8) 0.072(4) Uani 0.50 1 d P D 2
H70G H 0.0368 0.0960 0.2015 0.109 Uiso 0.50 1 calc PR D 2
H70H H -0.0338 0.1168 0.2377 0.109 Uiso 0.50 1 calc PR D 2
H70I H 0.0163 0.0643 0.2677 0.109 Uiso 0.50 1 calc PR D 2
P1 P 0.85341(8) 0.29981(7) 0.61229(7) 0.0434(3) Uani 1 1 d . . .
F1 F 0.85113(19) 0.32148(18) 0.53981(16) 0.0566(9) Uani 1 1 d . . .
F2 F 0.8566(2) 0.2778(2) 0.68429(17) 0.0755(12) Uani 1 1 d . . .
F3 F 0.7819(2) 0.3358(2) 0.6264(2) 0.0728(11) Uani 1 1 d . . .
F4 F 0.9262(2) 0.2644(2) 0.59860(19) 0.0747(12) Uani 1 1 d . . .
F5 F 0.8088(2) 0.24033(18) 0.5956(2) 0.0712(11) Uani 1 1 d . . .
F6 F 0.8974(3) 0.3603(2) 0.6295(2) 0.0858(14) Uani 1 1 d . . .
P2 P 0.60721(10) 0.55367(8) 0.59376(7) 0.0531(4) Uani 1 1 d . . .
F7 F 0.6498(2) 0.56121(17) 0.52871(16) 0.0633(10) Uani 1 1 d . E .
F8 F 0.5665(3) 0.5457(2) 0.65919(17) 0.0743(12) Uani 1 1 d . E .
F9 F 0.6139(3) 0.4824(2) 0.5874(3) 0.1017(17) Uani 1 1 d . E .
F10A F 0.6781(4) 0.5608(4) 0.6309(3) 0.089(2) Uani 0.81 1 d P E 3
F11A F 0.5313(4) 0.5376(5) 0.5548(3) 0.074(2) Uani 0.61 1 d P E 3
F12A F 0.5840(5) 0.6239(3) 0.5935(3) 0.080(2) Uani 0.62 1 d P E 3
F10B F 0.682(2) 0.5253(16) 0.6248(19) 0.107(13) Uiso 0.19 1 d P E 4
F11B F 0.5446(8) 0.5696(7) 0.5583(7) 0.079(5) Uiso 0.39 1 d P E 4
F12B F 0.6288(8) 0.6259(7) 0.6086(7) 0.084(4) Uiso 0.38 1 d P E 4
P3 P 0.53666(10) 0.06079(8) 0.59682(10) 0.0636(5) Uani 1 1 d D . .
F13 F 0.4709(3) 0.1006(2) 0.6202(3) 0.1079(18) Uani 1 1 d . F .
F14A F 0.6036(5) 0.0249(4) 0.5685(5) 0.071(3) Uani 0.55 1 d P F 3
F15A F 0.5736(6) 0.1247(5) 0.5763(9) 0.099(5) Uani 0.55 1 d P F 3
F16A F 0.4957(4) 0.0010(3) 0.6157(5) 0.122(3) Uani 0.82 1 d P F 3
F17B F 0.5869(8) 0.0949(7) 0.6512(7) 0.117(3) Uani 0.50 1 d P F 3
F18A F 0.5083(7) 0.0378(6) 0.5314(5) 0.129(4) Uani 0.60 1 d P F 3
F14B F 0.6056(7) 0.0205(6) 0.6009(6) 0.078(4) Uiso 0.45 1 d P F 4
F15B F 0.5663(12) 0.1123(10) 0.5559(10) 0.108(7) Uiso 0.45 1 d P F 4
F16B F 0.526(2) 0.025(2) 0.6593(14) 0.124(13) Uiso 0.18 1 d PD F 4
F17A F 0.5621(7) 0.0688(7) 0.6691(7) 0.112(3) Uani 0.50 1 d P F 4
F18B F 0.4882(10) 0.0742(9) 0.5352(8) 0.127(7) Uiso 0.40 1 d PD F 4
P4 P 0.36061(11) 0.48086(10) 0.31222(11) 0.0740(6) Uani 1 1 d D . .
F19 F 0.3514(4) 0.4319(4) 0.3662(3) 0.144(2) Uani 1 1 d . G .
F20A F 0.3458(5) 0.5541(4) 0.3041(6) 0.101(3) Uani 0.57 1 d P G 3
F21A F 0.3959(5) 0.4164(4) 0.2832(4) 0.107(3) Uani 0.65 1 d P G 3
F22A F 0.2888(6) 0.4527(4) 0.2939(7) 0.116(5) Uani 0.56 1 d P G 3
F23A F 0.4415(6) 0.4988(6) 0.3284(7) 0.112(3) Uani 0.50 1 d P G 3
F24A F 0.3719(6) 0.5084(4) 0.2393(5) 0.101(3) Uani 0.50 1 d P G 3
F20B F 0.3354(7) 0.5355(7) 0.3394(6) 0.086(4) Uiso 0.43 1 d P G 4
F21B F 0.4323(11) 0.4828(10) 0.2937(10) 0.112(6) Uiso 0.35 1 d P G 4
F22B F 0.2864(7) 0.4970(7) 0.3537(7) 0.125(5) Uiso 0.44 1 d PD G 4
F23B F 0.3971(7) 0.5060(6) 0.3811(6) 0.117(3) Uani 0.50 1 d P G 4
F24B F 0.3061(9) 0.4699(6) 0.2603(6) 0.101(3) Uani 0.50 1 d P G 4
O1S O 0.8387(2) 0.09996(18) 0.5274(2) 0.0540(11) Uani 1 1 d . . .
C1S C 0.8286(3) 0.1014(2) 0.5846(3) 0.0467(14) Uani 1 1 d . . .
C2S C 0.8883(4) 0.1074(4) 0.6315(3) 0.072(2) Uani 1 1 d . . .
H2SA H 0.9333 0.1115 0.6087 0.108 Uiso 1 1 calc R . .
H2SB H 0.8899 0.0704 0.6585 0.108 Uiso 1 1 calc R . .
H2SC H 0.8808 0.1443 0.6579 0.108 Uiso 1 1 calc R . .
C3S C 0.7560(4) 0.0978(4) 0.6117(4) 0.075(2) Uani 1 1 d . . .
H3SA H 0.7215 0.0908 0.5774 0.113 Uiso 1 1 calc R . .
H3SB H 0.7448 0.1367 0.6335 0.113 Uiso 1 1 calc R . .
H3SC H 0.7537 0.0633 0.6421 0.113 Uiso 1 1 calc R . .

loop_
_atom_site_aniso_label
_atom_site_aniso_U_11
_atom_site_aniso_U_22
_atom_site_aniso_U_33
_atom_site_aniso_U_23
_atom_site_aniso_U_13
_atom_site_aniso_U_12
Ru1 0.0334(2) 0.03029(19) 0.02926(19) -0.00081(17) -0.00781(15) 0.00262(18)
S1A 0.0439(8) 0.0464(8) 0.0363(7) -0.0001(6) 0.0001(6) 0.0004(6)
S2A 0.0413(7) 0.0339(7) 0.0405(7) -0.0021(5) -0.0099(6) 0.0058(6)
N1A 0.039(2) 0.033(2) 0.029(2) 0.0021(17) -0.0055(18) -0.0020(18)
N2A 0.038(2) 0.035(2) 0.028(2) 0.0007(17) -0.0099(19) 0.0022(19)
N51A 0.041(3) 0.038(2) 0.039(2) -0.005(2) -0.010(2) 0.006(2)
N52A 0.039(2) 0.029(2) 0.036(2) 0.0008(18) -0.0059(19) 0.0004(19)
C1A 0.052(4) 0.039(3) 0.072(4) -0.007(3) 0.015(3) 0.007(3)
C2A 0.041(3) 0.039(3) 0.042(3) 0.005(2) 0.007(2) -0.007(2)
C3A 0.050(4) 0.057(4) 0.048(3) 0.012(3) 0.003(3) 0.009(3)
C4A 0.078(5) 0.036(3) 0.068(4) 0.011(3) 0.015(4) 0.003(3)
C5A 0.069(5) 0.049(4) 0.080(5) -0.005(3) 0.024(4) -0.009(3)
C6A 0.042(4) 0.060(4) 0.074(5) 0.003(3) -0.009(3) -0.004(3)
C7A 0.042(3) 0.051(3) 0.055(4) 0.007(3) -0.003(3) 0.000(3)
C8A 0.039(3) 0.046(3) 0.035(3) 0.007(2) -0.009(2) 0.000(2)
C9A 0.045(3) 0.055(3) 0.038(3) 0.006(3) -0.010(3) -0.004(3)
C10A 0.049(3) 0.046(3) 0.037(3) 0.000(2) -0.008(3) -0.018(3)
C11A 0.041(3) 0.042(3) 0.036(3) -0.008(2) 0.000(2) -0.005(2)
C12A 0.032(3) 0.033(3) 0.031(3) 0.002(2) -0.002(2) -0.004(2)
C13A 0.043(3) 0.036(3) 0.060(4) -0.002(3) 0.005(3) -0.010(2)
C14A 0.045(3) 0.040(3) 0.054(4) -0.002(3) 0.005(3) 0.004(3)
C15A 0.032(3) 0.037(3) 0.032(3) 0.003(2) -0.001(2) 0.002(2)
C16A 0.044(3) 0.030(3) 0.045(3) -0.002(2) -0.002(3) 0.004(2)
C17A 0.058(4) 0.035(3) 0.059(4) 0.011(3) -0.003(3) 0.012(3)
C18A 0.062(4) 0.050(4) 0.047(3) 0.013(3) -0.018(3) 0.014(3)
C19A 0.048(3) 0.041(3) 0.036(3) -0.006(2) -0.013(2) 0.004(3)
C20A 0.069(5) 0.051(4) 0.142(8) -0.010(5) -0.006(5) 0.006(4)
C51A 0.044(3) 0.038(3) 0.062(4) -0.012(3) 0.008(3) 0.005(2)
C52A 0.043(3) 0.036(3) 0.042(3) 0.003(2) -0.010(2) 0.010(2)
C53A 0.072(4) 0.040(3) 0.031(3) 0.002(2) -0.003(3) 0.010(3)
C54A 0.086(5) 0.039(3) 0.044(3) 0.006(3) 0.015(3) 0.012(3)
C55A 0.065(4) 0.040(3) 0.057(4) 0.007(3) 0.013(3) 0.006(3)
C56A 0.053(4) 0.039(3) 0.047(3) -0.004(3) 0.001(3) 0.001(3)
C57A 0.056(4) 0.039(3) 0.038(3) -0.002(2) -0.009(3) 0.007(3)
C58A 0.050(3) 0.044(3) 0.042(3) -0.007(2) -0.017(3) 0.012(3)
C59A 0.064(4) 0.040(3) 0.052(4) -0.013(3) -0.027(3) 0.013(3)
C60A 0.060(4) 0.037(3) 0.070(4) -0.011(3) -0.034(4) 0.010(3)
C61A 0.051(4) 0.032(3) 0.065(4) -0.002(3) -0.024(3) 0.004(3)
C62A 0.034(3) 0.034(3) 0.053(3) -0.003(2) -0.012(2) 0.008(2)
C63A 0.046(4) 0.042(3) 0.084(5) 0.003(3) -0.024(4) 0.002(3)
C64A 0.038(3) 0.046(4) 0.103(6) 0.019(4) -0.012(4) -0.006(3)
C65A 0.037(3) 0.029(3) 0.050(3) 0.003(2) -0.006(2) 0.003(2)
C66A 0.035(3) 0.045(3) 0.066(4) 0.007(3) -0.003(3) -0.002(2)
C67A 0.042(3) 0.049(3) 0.065(4) 0.014(3) 0.010(3) -0.003(3)
C68A 0.052(4) 0.061(4) 0.048(3) 0.009(3) 0.012(3) 0.007(3)
C69A 0.040(3) 0.036(3) 0.040(3) 0.003(2) -0.003(2) 0.004(2)
C70A 0.066(5) 0.091(6) 0.140(9) -0.018(6) 0.009(5) -0.018(5)
Ru2 0.0366(2) 0.02758(19) 0.0300(2) 0.00031(17) -0.00373(16) 0.00295(18)
S1B 0.0398(7) 0.0365(7) 0.0327(7) -0.0004(5) -0.0040(6) 0.0011(6)
S2B 0.0408(7) 0.0349(7) 0.0369(7) 0.0029(6) -0.0034(6) 0.0065(6)
N1B 0.035(2) 0.038(2) 0.037(2) -0.001(2) 0.0002(19) 0.001(2)
N2B 0.049(3) 0.040(3) 0.028(2) -0.0009(19) -0.001(2) 0.004(2)
N51B 0.041(3) 0.031(2) 0.036(2) 0.0028(19) -0.007(2) 0.0024(19)
N52B 0.038(3) 0.041(2) 0.035(2) -0.003(2) -0.006(2) 0.0040(19)
C1B 0.054(4) 0.044(3) 0.037(3) -0.006(2) -0.005(3) 0.015(3)
C2B 0.045(3) 0.045(3) 0.024(2) -0.002(2) -0.003(2) -0.001(2)
C3B 0.040(3) 0.044(3) 0.038(3) 0.002(2) -0.004(2) 0.007(2)
C4B 0.037(3) 0.064(4) 0.049(3) 0.007(3) -0.006(3) 0.007(3)
C5B 0.053(4) 0.073(4) 0.040(3) 0.002(3) -0.013(3) -0.008(3)
C6B 0.067(5) 0.065(4) 0.042(3) -0.005(3) -0.011(3) -0.021(4)
C7B 0.058(4) 0.047(3) 0.034(3) 0.002(2) -0.005(3) -0.004(3)
C8B 0.050(3) 0.038(3) 0.042(3) -0.001(2) -0.002(3) -0.002(2)
C9B 0.062(4) 0.044(3) 0.049(4) -0.003(3) -0.002(3) -0.013(3)
C10B 0.059(4) 0.059(4) 0.053(4) -0.002(3) -0.008(3) -0.016(3)
C11B 0.045(3) 0.063(4) 0.037(3) -0.006(3) -0.007(2) -0.003(3)
C12B 0.042(3) 0.040(3) 0.032(3) 0.000(2) 0.000(2) 0.007(2)
C13B 0.049(4) 0.088(5) 0.048(4) -0.008(4) -0.008(3) 0.005(4)
C14B 0.044(4) 0.095(6) 0.036(3) 0.000(3) -0.001(3) 0.009(3)
C15B 0.038(3) 0.053(3) 0.032(3) -0.003(2) 0.003(2) 0.005(3)
C16B 0.046(3) 0.063(4) 0.038(3) 0.005(3) 0.003(3) 0.016(3)
C17B 0.063(4) 0.071(4) 0.040(3) 0.007(3) 0.002(3) 0.034(4)
C18B 0.076(5) 0.047(3) 0.048(4) 0.006(3) -0.004(3) 0.019(3)
C19B 0.056(4) 0.036(3) 0.044(3) -0.001(2) -0.005(3) 0.015(3)
C20B 0.093(7) 0.163(11) 0.089(7) 0.022(7) -0.019(6) 0.042(7)
C51B 0.045(3) 0.053(3) 0.035(3) -0.005(3) -0.004(2) 0.014(3)
C52B 0.036(3) 0.044(3) 0.036(3) 0.007(2) -0.008(2) 0.010(2)
C57B 0.046(3) 0.048(3) 0.039(3) 0.004(2) -0.005(2) 0.001(3)
C53B 0.041(3) 0.050(3) 0.040(3) 0.005(3) -0.006(2) 0.010(3)
C54B 0.052(4) 0.065(4) 0.039(3) 0.009(3) -0.007(3) 0.015(3)
C55B 0.045(3) 0.058(4) 0.044(3) -0.007(3) -0.008(3) 0.004(3)
C56B 0.040(3) 0.053(4) 0.055(4) 0.003(3) -0.013(3) 0.003(3)
C58B 0.051(3) 0.034(3) 0.046(3) 0.011(2) -0.007(3) 0.002(3)
C59B 0.049(4) 0.045(3) 0.053(4) 0.016(3) -0.013(3) -0.009(3)
C60B 0.052(4) 0.035(3) 0.062(4) -0.002(3) -0.020(3) 0.002(3)
C61B 0.045(3) 0.031(3) 0.048(3) -0.001(2) -0.011(3) 0.005(2)
C62B 0.039(3) 0.036(3) 0.036(3) -0.003(2) -0.008(2) 0.007(2)
C63B 0.052(4) 0.042(3) 0.052(4) -0.016(3) -0.020(3) 0.009(3)
C64B 0.060(4) 0.062(4) 0.042(3) -0.016(3) -0.011(3) 0.022(3)
C65B 0.038(3) 0.037(3) 0.035(3) -0.006(2) -0.011(2) 0.009(2)
C66B 0.044(3) 0.051(3) 0.041(3) -0.008(3) -0.008(3) 0.016(3)
C67B 0.060(4) 0.073(4) 0.036(3) -0.005(3) 0.004(3) 0.017(3)
C68B 0.038(3) 0.085(5) 0.038(3) 0.002(3) 0.005(3) -0.001(3)
C69B 0.047(3) 0.051(3) 0.040(3) 0.000(3) -0.003(3) 0.000(3)
C70B 0.047(7) 0.069(8) 0.037(6) -0.021(6) -0.016(5) 0.028(6)
C70C 0.055(9) 0.074(10) 0.089(11) -0.018(8) 0.008(8) -0.016(7)
P1 0.0424(8) 0.0481(8) 0.0395(8) 0.0006(6) -0.0052(6) -0.0015(7)
F1 0.050(2) 0.079(2) 0.0409(19) 0.0084(17) -0.0083(16) 0.0053(18)
F2 0.068(3) 0.115(3) 0.044(2) 0.026(2) 0.0019(19) 0.002(2)
F3 0.070(3) 0.075(3) 0.073(3) -0.001(2) 0.016(2) 0.025(2)
F4 0.053(2) 0.102(3) 0.069(3) 0.023(2) 0.005(2) 0.028(2)
F5 0.076(3) 0.055(2) 0.082(3) -0.010(2) 0.001(2) -0.017(2)
F6 0.102(3) 0.087(3) 0.069(3) -0.024(2) 0.001(2) -0.047(3)
P2 0.0764(12) 0.0513(9) 0.0317(7) -0.0024(7) -0.0042(7) 0.0158(8)
F7 0.091(3) 0.061(2) 0.0382(19) -0.0082(16) 0.0052(19) 0.000(2)
F8 0.109(3) 0.079(3) 0.0350(19) -0.0002(19) 0.015(2) 0.016(2)
F9 0.145(5) 0.049(2) 0.112(4) -0.006(2) 0.057(4) 0.000(3)
F10A 0.089(4) 0.132(7) 0.047(3) 0.003(4) -0.025(3) -0.042(4)
F11A 0.059(4) 0.126(8) 0.038(3) -0.011(4) -0.015(3) -0.014(5)
F12A 0.120(7) 0.064(4) 0.058(4) 0.010(3) 0.024(4) 0.054(5)
P3 0.0558(11) 0.0477(10) 0.0870(13) -0.0065(9) -0.0070(10) 0.0077(8)
F13 0.090(4) 0.087(4) 0.147(5) -0.008(3) 0.009(3) 0.034(3)
F14A 0.078(6) 0.041(4) 0.095(7) -0.018(5) 0.046(5) -0.007(3)
F15A 0.066(6) 0.044(5) 0.188(15) 0.001(7) -0.032(7) -0.015(4)
F16A 0.093(5) 0.046(3) 0.226(9) 0.009(4) 0.077(6) 0.015(3)
F17B 0.126(8) 0.133(7) 0.094(6) -0.007(5) -0.036(5) -0.023(6)
F18A 0.132(9) 0.148(11) 0.106(8) -0.046(7) -0.043(7) -0.048(9)
F17A 0.092(6) 0.121(7) 0.124(8) -0.022(6) -0.054(6) 0.010(5)
P4 0.0629(13) 0.0686(12) 0.0901(15) 0.0057(11) -0.0332(11) -0.0036(10)
F19 0.125(5) 0.173(7) 0.134(5) 0.035(5) 0.022(4) -0.011(5)
F20A 0.090(6) 0.060(5) 0.153(9) 0.029(6) -0.053(6) -0.010(4)
F21A 0.142(7) 0.092(6) 0.085(5) 0.009(4) 0.002(5) 0.080(5)
F22A 0.098(7) 0.052(5) 0.198(14) 0.026(7) -0.075(9) -0.024(5)
F23A 0.092(6) 0.121(7) 0.124(8) -0.022(6) -0.054(6) 0.010(5)
F24A 0.144(8) 0.066(5) 0.093(6) 0.007(4) -0.046(6) 0.028(4)
F23B 0.126(8) 0.133(7) 0.094(6) -0.007(5) -0.036(5) -0.023(6)
F24B 0.144(8) 0.066(5) 0.093(6) 0.007(4) -0.046(6) 0.028(4)
O1S 0.076(3) 0.038(2) 0.048(3) 0.0018(19) -0.005(2) -0.006(2)
C1S 0.056(4) 0.027(3) 0.057(4) 0.000(2) 0.002(3) -0.005(2)
C2S 0.072(5) 0.084(5) 0.060(4) -0.006(4) -0.018(4) 0.007(4)
C3S 0.057(4) 0.083(5) 0.085(5) -0.013(4) -0.002(4) -0.011(4)

loop_
_atom_type_symbol
_atom_type_description
_atom_type_scat_dispersion_real
_atom_type_scat_dispersion_imag
_atom_type_scat_source
C C -0.0020 0.0020 'L. Kissel & R.H. Pratt, Acta Cryst A (1990), A46, 170-175'
H H 0.0000 0.0000 'International Tables Vol C Tables 4.2.6.8 and 6.1.1.4'
N N -0.0031 0.0040 'L. Kissel & R.H. Pratt, Acta Cryst A (1990), A46, 170-175'
F F -0.0053 0.0125 'L. Kissel & R.H. Pratt, Acta Cryst A (1990), A46, 170-175'
P P 0.1013 0.1134 'L. Kissel & R.H. Pratt, Acta Cryst A (1990), A46, 170-175'
S S 0.1206 0.1480 'L. Kissel & R.H. Pratt, Acta Cryst A (1990), A46, 170-175'
Ru Ru -1.2090 0.9825 'L. Kissel & R.H. Pratt, Acta Cryst A (1990), A46, 170-175'
O O -0.0041 0.0074 'L. Kissel & R.H. Pratt, Acta Cryst A (1990), A46, 170-175'

loop_
_geom_angle_atom_site_label_1
_geom_angle_atom_site_label_2
_geom_angle_atom_site_label_3
_geom_angle
N52A Ru1 N2A 93.05(17)
N52A Ru1 N1A 96.11(17)
N2A Ru1 N1A 79.44(16)
N52A Ru1 N51A 79.15(17)
N2A Ru1 N51A 94.54(16)
N1A Ru1 N51A 172.20(17)
N52A Ru1 S2A 91.44(12)
N2A Ru1 S2A 172.20(12)
N1A Ru1 S2A 93.75(12)
N51A Ru1 S2A 92.56(12)
N52A Ru1 S1A 171.76(12)
N2A Ru1 S1A 90.82(13)
N1A Ru1 S1A 91.75(13)
N51A Ru1 S1A 93.29(13)
S2A Ru1 S1A 85.56(5)
C2A S1A C1A 104.8(3)
C2A S1A Ru1 110.60(19)
C1A S1A Ru1 104.6(2)
C52A S2A C51A 105.8(3)
C52A S2A Ru1 111.30(17)
C51A S2A Ru1 101.2(2)
C8A N1A C12A 117.7(4)
C8A N1A Ru1 129.1(4)
C12A N1A Ru1 113.2(3)
C19A N2A C15A 118.9(4)
C19A N2A Ru1 127.4(4)
C15A N2A Ru1 113.5(3)
C58A N51A C62A 117.6(5)
C58A N51A Ru1 128.9(4)
C62A N51A Ru1 113.5(3)
C69A N52A C65A 116.4(5)
C69A N52A Ru1 128.5(4)
C65A N52A Ru1 114.8(3)
C51A C1A S1A 109.6(4)
C3A C2A C7A 119.2(5)
C3A C2A S1A 115.8(5)
C7A C2A S1A 124.8(4)
C4A C3A C2A 119.8(6)
C3A C4A C5A 120.8(6)
C4A C5A C6A 119.4(6)
C7A C6A C5A 120.9(6)
C6A C7A C2A 119.7(6)
N1A C8A C9A 122.5(5)
C10A C9A C8A 120.2(5)
C9A C10A C11A 118.2(5)
C12A C11A C10A 117.7(5)
C12A C11A C13A 119.2(5)
C10A C11A C13A 123.0(5)
N1A C12A C11A 123.5(5)
N1A C12A C15A 117.4(4)
C11A C12A C15A 119.1(5)
C14A C13A C11A 122.2(5)
C13A C14A C16A 118.7(5)
C13A C14A C20A 120.0(6)
C16A C14A C20A 121.2(6)
N2A C15A C16A 122.4(5)
N2A C15A C12A 116.4(4)
C16A C15A C12A 121.2(5)
C15A C16A C17A 117.3(5)
C15A C16A C14A 119.6(5)
C17A C16A C14A 123.1(5)
C18A C17A C16A 118.7(5)
C17A C18A C19A 120.6(5)
N2A C19A C18A 122.1(5)
C1A C51A S2A 106.9(4)
C53A C52A C57A 119.8(6)
C53A C52A S2A 114.9(4)
C57A C52A S2A 125.0(5)
C54A C53A C52A 119.7(6)
C53A C54A C55A 121.4(6)
C56A C55A C54A 118.4(6)
C57A C56A C55A 122.8(6)
C56A C57A C52A 117.9(6)
N51A C58A C59A 122.0(6)
C60A C59A C58A 119.7(6)
C59A C60A C61A 119.7(5)
C62A C61A C60A 117.7(6)
C62A C61A C63A 119.4(6)
C60A C61A C63A 122.9(6)
N51A C62A C61A 123.2(5)
N51A C62A C65A 116.6(5)
C61A C62A C65A 120.2(6)
C64A C63A C61A 120.9(6)
C63A C64A C66A 120.6(6)
C63A C64A C70A 117.6(7)
C66A C64A C70A 121.7(8)
N52A C65A C66A 124.1(5)
N52A C65A C62A 115.8(5)
C66A C65A C62A 120.1(5)
C67A C66A C65A 117.2(5)
C67A C66A C64A 124.1(6)
C65A C66A C64A 118.6(6)
C66A C67A C68A 120.1(6)
C67A C68A C69A 119.3(6)
N52A C69A C68A 123.0(5)
N2B Ru2 N52B 90.50(17)
N2B Ru2 N1B 79.26(18)
N52B Ru2 N1B 94.95(17)
N2B Ru2 N51B 96.95(18)
N52B Ru2 N51B 79.54(17)
N1B Ru2 N51B 173.34(18)
N2B Ru2 S1B 91.03(12)
N52B Ru2 S1B 173.98(13)
N1B Ru2 S1B 91.06(13)
N51B Ru2 S1B 94.50(13)
N2B Ru2 S2B 172.94(13)
N52B Ru2 S2B 93.13(12)
N1B Ru2 S2B 94.38(12)
N51B Ru2 S2B 89.67(12)
S1B Ru2 S2B 85.98(5)
C2B S1B C1B 104.3(3)
C2B S1B Ru2 111.69(18)
C1B S1B Ru2 102.35(19)
C52B S2B C51B 104.3(3)
C52B S2B Ru2 110.75(17)
C51B S2B Ru2 102.84(18)
C8B N1B C12B 117.7(5)
C8B N1B Ru2 129.0(4)
C12B N1B Ru2 113.2(4)
C19B N2B C15B 118.1(5)
C19B N2B Ru2 127.4(4)
C15B N2B Ru2 114.4(4)
C58B N51B C62B 117.1(5)
C58B N51B Ru2 129.8(4)
C62B N51B Ru2 113.0(4)
C69B N52B C65B 119.1(5)
C69B N52B Ru2 127.9(4)
C65B N52B Ru2 113.0(4)
C51B C1B S1B 107.3(4)
C3B C2B C7B 119.7(5)
C3B C2B S1B 115.8(4)
C7B C2B S1B 124.5(4)
C2B C3B C4B 120.1(5)
C3B C4B C5B 119.8(6)
C6B C5B C4B 119.9(6)
C5B C6B C7B 121.7(6)
C6B C7B C2B 118.8(6)
N1B C8B C9B 123.0(6)
C10B C9B C8B 118.8(6)
C9B C10B C11B 120.8(6)
C10B C11B C13B 124.9(6)
C10B C11B C12B 117.2(5)
C13B C11B C12B 117.9(6)
N1B C12B C15B 118.1(5)
N1B C12B C11B 122.5(5)
C15B C12B C11B 119.4(5)
C14B C13B C11B 122.7(7)
C13B C14B C16B 119.4(6)
C13B C14B C20B 119.0(7)
C16B C14B C20B 121.6(8)
C16B C15B N2B 123.2(6)
C16B C15B C12B 121.8(5)
N2B C15B C12B 115.0(5)
C15B C16B C17B 116.8(6)
C15B C16B C14B 118.8(6)
C17B C16B C14B 124.3(6)
C18B C17B C16B 119.6(6)
C17B C18B C19B 120.7(6)
N2B C19B C18B 121.5(6)
C1B C51B S2B 107.3(4)
C53B C52B C57B 120.7(5)
C53B C52B S2B 115.5(4)
C57B C52B S2B 123.7(4)
C56B C57B C52B 118.0(6)
C52B C53B C54B 120.3(6)
C55B C54B C53B 119.9(6)
C54B C55B C56B 118.8(6)
C55B C56B C57B 122.3(6)
N51B C58B C59B 123.6(6)
C60B C59B C58B 118.7(6)
C59B C60B C61B 120.1(5)
C60B C61B C62B 117.3(5)
C60B C61B C63B 125.0(5)
C62B C61B C63B 117.7(5)
N51B C62B C65B 116.5(5)
N51B C62B C61B 123.1(5)
C65B C62B C61B 120.4(5)
C64B C63B C61B 122.5(5)
C64B C63B C70C 115.9(8)
C61B C63B C70C 121.6(8)
C63B C64B C66B 120.7(5)
C63B C64B C70B 117.2(8)
C66B C64B C70B 122.1(8)
N52B C65B C62B 117.8(5)
N52B C65B C66B 121.0(5)
C62B C65B C66B 121.1(5)
C67B C66B C65B 118.1(5)
C67B C66B C64B 124.3(6)
C65B C66B C64B 117.6(6)
C68B C67B C66B 119.6(5)
C67B C68B C69B 119.5(6)
N52B C69B C68B 122.6(6)
F5 P1 F3 89.3(2)
F5 P1 F6 179.2(3)
F3 P1 F6 89.9(3)
F5 P1 F2 89.2(2)
F3 P1 F2 89.7(2)
F6 P1 F2 90.6(2)
F5 P1 F1 90.8(2)
F3 P1 F1 91.0(2)
F6 P1 F1 89.4(2)
F2 P1 F1 179.3(3)
F5 P1 F4 91.6(2)
F3 P1 F4 179.1(3)
F6 P1 F4 89.2(3)
F2 P1 F4 90.1(2)
F1 P1 F4 89.2(2)
F11B P2 F9 105.0(6)
F11B P2 F10A 160.4(7)
F9 P2 F10A 94.1(4)
F9 P2 F12A 167.5(5)
F10A P2 F12A 98.3(5)
F11B P2 F8 94.4(6)
F9 P2 F8 90.4(2)
F10A P2 F8 89.6(3)
F12A P2 F8 88.4(3)
F11B P2 F7 86.9(6)
F9 P2 F7 89.2(2)
F10A P2 F7 89.2(3)
F12A P2 F7 92.3(3)
F8 P2 F7 178.7(3)
F11B P2 F12B 94.3(8)
F9 P2 F12B 160.0(6)
F8 P2 F12B 93.3(5)
F7 P2 F12B 86.7(5)
F11B P2 F10B 169.5(14)
F12A P2 F10B 126.1(13)
F8 P2 F10B 91.7(14)
F7 P2 F10B 87.0(14)
F12B P2 F10B 93.8(14)
F10A P2 F11A 173.8(5)
F12A P2 F11A 87.7(5)
F8 P2 F11A 89.3(3)
F7 P2 F11A 91.9(3)
F12B P2 F11A 119.9(7)
F10B P2 F11A 146.2(13)
F15B P3 F16B 155(2)
F15B P3 F18A 81.7(9)
F16B P3 F18A 123(2)
F15B P3 F16A 159.8(9)
F15B P3 F14B 97.4(10)
F18A P3 F14B 98.8(7)
F16A P3 F14B 86.5(6)
F15B P3 F13 94.1(9)
F16B P3 F13 84.5(15)
F18A P3 F13 100.5(6)
F16A P3 F13 88.8(3)
F14B P3 F13 158.8(5)
F15B P3 F14A 81.3(9)
F16B P3 F14A 100.3(16)
F16A P3 F14A 95.0(4)
F13 P3 F14A 175.1(5)
F15B P3 F17A 110.6(9)
F18A P3 F17A 167.1(8)
F16A P3 F17A 89.6(6)
F13 P3 F17A 83.0(6)
F14A P3 F17A 100.0(7)
F16B P3 F15A 136(2)
F18A P3 F15A 100.6(8)
F16A P3 F15A 176.0(5)
F14B P3 F15A 97.5(7)
F13 P3 F15A 87.7(6)
F14A P3 F15A 88.4(6)
F17A P3 F15A 92.0(9)
F16B P3 F18B 134.6(19)
F16A P3 F18B 94.3(9)
F14B P3 F18B 127.7(9)
F14A P3 F18B 103.4(9)
F17A P3 F18B 155.8(9)
F15A P3 F18B 82.7(9)
F15B P3 F17B 81.8(9)
F18A P3 F17B 161.3(7)
F16A P3 F17B 118.3(6)
F13 P3 F17B 89.4(6)
F14A P3 F17B 91.3(7)
F18B P3 F17B 143.0(9)
F20B P4 F21B 114.7(11)
F20B P4 F24B 101.3(7)
F21B P4 F24B 116.9(11)
F20B P4 F22A 97.8(8)
F21B P4 F22A 142.2(11)
F20B P4 F19 103.5(7)
F21B P4 F19 109.4(9)
F24B P4 F19 110.1(6)
F20B P4 F23A 92.0(8)
F24B P4 F23A 146.0(9)
F22A P4 F23A 170.1(7)
F19 P4 F23A 96.8(6)
F21B P4 F20A 96.2(9)
F24B P4 F20A 87.7(6)
F22A P4 F20A 102.1(5)
F19 P4 F20A 136.0(6)
F23A P4 F20A 87.1(6)
F20B P4 F21A 175.8(7)
F24B P4 F21A 82.9(6)
F22A P4 F21A 86.0(6)
F23A P4 F21A 84.2(6)
F20A P4 F21A 148.3(6)
F20B P4 F24A 97.0(7)
F22A P4 F24A 91.5(6)
F19 P4 F24A 158.4(5)
F23A P4 F24A 89.0(7)
F21A P4 F24A 84.6(4)
F21B P4 F22B 159.2(11)
F24B P4 F22B 81.1(8)
F23A P4 F22B 128.9(8)
F21A P4 F22B 134.3(7)
F24A P4 F22B 121.0(7)
F21B P4 F23B 80.9(9)
F24B P4 F23B 160.1(8)
F22A P4 F23B 134.2(8)
F20A P4 F23B 81.2(6)
F21A P4 F23B 115.0(6)
F24A P4 F23B 128.7(6)
O1S C1S C3S 121.7(6)
O1S C1S C2S 122.1(6)
C3S C1S C2S 116.2(6)

loop_
_geom_bond_atom_site_label_1
_geom_bond_atom_site_label_2
_geom_bond_distance
Ru1 N52A 2.061(4)
Ru1 N2A 2.078(4)
Ru1 N1A 2.084(4)
Ru1 N51A 2.090(4)
Ru1 S2A 2.3379(13)
Ru1 S1A 2.3483(15)
S1A C2A 1.778(6)
S1A C1A 1.821(6)
S2A C52A 1.764(6)
S2A C51A 1.810(6)
N1A C8A 1.330(6)
N1A C12A 1.361(6)
N2A C19A 1.321(6)
N2A C15A 1.371(6)
N51A C58A 1.341(7)
N51A C62A 1.374(7)
N52A C69A 1.338(7)
N52A C65A 1.375(7)
C1A C51A 1.527(8)
C2A C3A 1.398(8)
C2A C7A 1.417(8)
C3A C4A 1.383(9)
C4A C5A 1.385(10)
C5A C6A 1.394(9)
C6A C7A 1.368(9)
C8A C9A 1.397(8)
C9A C10A 1.382(8)
C10A C11A 1.411(8)
C11A C12A 1.399(7)
C11A C13A 1.441(8)
C12A C15A 1.425(7)
C13A C14A 1.372(8)
C14A C16A 1.443(8)
C14A C20A 1.480(9)
C15A C16A 1.405(7)
C16A C17A 1.417(8)
C17A C18A 1.376(9)
C18A C19A 1.391(8)
C52A C53A 1.413(8)
C52A C57A 1.418(8)
C53A C54A 1.367(9)
C54A C55A 1.394(9)
C55A C56A 1.384(8)
C56A C57A 1.380(8)
C58A C59A 1.411(8)
C59A C60A 1.355(9)
C60A C61A 1.409(9)
C61A C62A 1.384(8)
C61A C63A 1.438(10)
C62A C65A 1.432(8)
C63A C64A 1.361(10)
C64A C66A 1.442(9)
C64A C70A 1.462(11)
C65A C66A 1.407(8)
C66A C67A 1.378(9)
C67A C68A 1.380(9)
C68A C69A 1.405(8)
Ru2 N2B 2.065(5)
Ru2 N52B 2.078(5)
Ru2 N1B 2.079(5)
Ru2 N51B 2.086(4)
Ru2 S1B 2.3444(14)
Ru2 S2B 2.3576(14)
S1B C2B 1.774(5)
S1B C1B 1.818(5)
S2B C52B 1.795(5)
S2B C51B 1.820(6)
N1B C8B 1.343(7)
N1B C12B 1.364(7)
N2B C19B 1.336(7)
N2B C15B 1.388(7)
N51B C58B 1.336(7)
N51B C62B 1.383(7)
N52B C69B 1.342(7)
N52B C65B 1.375(7)
C1B C51B 1.520(7)
C2B C3B 1.394(7)
C2B C7B 1.413(8)
C3B C4B 1.394(8)
C4B C5B 1.400(9)
C5B C6B 1.364(10)
C6B C7B 1.393(8)
C8B C9B 1.400(8)
C9B C10B 1.366(9)
C10B C11B 1.387(9)
C11B C13B 1.423(9)
C11B C12B 1.423(8)
C12B C15B 1.415(8)
C13B C14B 1.363(10)
C14B C16B 1.449(9)
C14B C20B 1.517(10)
C15B C16B 1.384(8)
C16B C17B 1.415(9)
C17B C18B 1.368(10)
C18B C19B 1.389(8)
C52B C53B 1.368(8)
C52B C57B 1.398(8)
C57B C56B 1.392(8)
C53B C54B 1.412(8)
C54B C55B 1.378(9)
C55B C56B 1.388(9)
C58B C59B 1.399(8)
C59B C60B 1.386(9)
C60B C61B 1.401(9)
C61B C62B 1.407(7)
C61B C63B 1.439(8)
C62B C65B 1.404(8)
C63B C64B 1.335(9)
C63B C70C 1.530(15)
C64B C66B 1.447(9)
C64B C70B 1.516(12)
C65B C66B 1.414(7)
C66B C67B 1.408(9)
C67B C68B 1.378(9)
C68B C69B 1.384(8)
P1 F5 1.571(4)
P1 F3 1.583(4)
P1 F6 1.586(4)
P1 F2 1.588(4)
P1 F1 1.595(4)
P1 F4 1.597(4)
P2 F11B 1.434(16)
P2 F9 1.547(5)
P2 F10A 1.551(6)
P2 F12A 1.575(6)
P2 F8 1.588(4)
P2 F7 1.599(4)
P2 F12B 1.638(14)
P2 F10B 1.66(4)
P2 F11A 1.679(7)
F9 F10B 1.76(4)
P3 F15B 1.51(2)
P3 F16B 1.544(19)
P3 F18A 1.554(9)
P3 F16A 1.555(6)
P3 F14B 1.563(14)
P3 F13 1.586(5)
P3 F14A 1.596(8)
P3 F17A 1.601(14)
P3 F15A 1.604(12)
P3 F18B 1.608(15)
P3 F17B 1.653(13)
P4 F20B 1.393(14)
P4 F21B 1.41(2)
P4 F24B 1.513(13)
P4 F22A 1.529(10)
P4 F19 1.561(7)
P4 F23A 1.606(12)
P4 F20A 1.612(9)
P4 F21A 1.658(7)
P4 F24A 1.660(11)
P4 F22B 1.688(13)
P4 F23B 1.689(11)
O1S C1S 1.221(7)
C1S C3S 1.486(9)
C1S C2S 1.497(9)

loop_
_geom_torsion_atom_site_label_1
_geom_torsion_atom_site_label_2
_geom_torsion_atom_site_label_3
_geom_torsion_atom_site_label_4
_geom_torsion
N52A Ru1 S1A C2A -178.6(9)
N2A Ru1 S1A C2A -60.6(2)
N1A Ru1 S1A C2A 18.9(2)
N51A Ru1 S1A C2A -155.2(2)
S2A Ru1 S1A C2A 112.5(2)
N52A Ru1 S1A C1A 69.1(9)
N2A Ru1 S1A C1A -172.9(3)
N1A Ru1 S1A C1A -93.4(3)
N51A Ru1 S1A C1A 92.5(3)
S2A Ru1 S1A C1A 0.2(2)
N52A Ru1 S2A C52A -33.4(2)
N2A Ru1 S2A C52A -158.5(9)
N1A Ru1 S2A C52A -129.6(2)
N51A Ru1 S2A C52A 45.9(2)
S1A Ru1 S2A C52A 139.0(2)
N52A Ru1 S2A C51A -145.4(2)
N2A Ru1 S2A C51A 89.4(9)
N1A Ru1 S2A C51A 118.4(2)
N51A Ru1 S2A C51A -66.2(2)
S1A Ru1 S2A C51A 26.9(2)
N52A Ru1 N1A C8A -85.4(5)
N2A Ru1 N1A C8A -177.3(5)
N51A Ru1 N1A C8A -137.6(12)
S2A Ru1 N1A C8A 6.5(5)
S1A Ru1 N1A C8A 92.1(5)
N52A Ru1 N1A C12A 95.4(4)
N2A Ru1 N1A C12A 3.4(3)
N51A Ru1 N1A C12A 43.2(14)
S2A Ru1 N1A C12A -172.8(3)
S1A Ru1 N1A C12A -87.1(3)
N52A Ru1 N2A C19A 86.3(5)
N1A Ru1 N2A C19A -178.0(5)
N51A Ru1 N2A C19A 7.0(5)
S2A Ru1 N2A C19A -148.6(7)
S1A Ru1 N2A C19A -86.4(5)
N52A Ru1 N2A C15A -99.3(4)
N1A Ru1 N2A C15A -3.6(3)
N51A Ru1 N2A C15A -178.6(4)
S2A Ru1 N2A C15A 25.8(11)
S1A Ru1 N2A C15A 88.0(3)
N52A Ru1 N51A C58A -178.1(5)
N2A Ru1 N51A C58A -85.9(5)
N1A Ru1 N51A C58A -125.0(12)
S2A Ru1 N51A C58A 90.9(4)
S1A Ru1 N51A C58A 5.2(5)
N52A Ru1 N51A C62A 3.6(3)
N2A Ru1 N51A C62A 95.8(4)
N1A Ru1 N51A C62A 56.7(14)
S2A Ru1 N51A C62A -87.4(3)
S1A Ru1 N51A C62A -173.1(3)
N2A Ru1 N52A C69A 88.9(4)
N1A Ru1 N52A C69A 9.2(4)
N51A Ru1 N52A C69A -177.1(4)
S2A Ru1 N52A C69A -84.7(4)
S1A Ru1 N52A C69A -153.2(7)
N2A Ru1 N52A C65A -98.1(4)
N1A Ru1 N52A C65A -177.8(3)
N51A Ru1 N52A C65A -4.1(3)
S2A Ru1 N52A C65A 88.3(3)
S1A Ru1 N52A C65A 19.8(11)
C2A S1A C1A C51A -150.8(4)
Ru1 S1A C1A C51A -34.4(5)
C1A S1A C2A C3A -158.2(5)
Ru1 S1A C2A C3A 89.6(4)
C1A S1A C2A C7A 26.6(6)
Ru1 S1A C2A C7A -85.5(5)
C7A C2A C3A C4A 0.0(9)
S1A C2A C3A C4A -175.4(5)
C2A C3A C4A C5A -0.4(10)
C3A C4A C5A C6A -0.1(10)
C4A C5A C6A C7A 1.1(11)
C5A C6A C7A C2A -1.5(10)
C3A C2A C7A C6A 0.9(9)
S1A C2A C7A C6A 175.9(5)
C12A N1A C8A C9A 3.3(8)
Ru1 N1A C8A C9A -175.9(4)
N1A C8A C9A C10A -0.7(9)
C8A C9A C10A C11A -0.6(9)
C9A C10A C11A C12A -0.8(8)
C9A C10A C11A C13A -178.2(5)
C8A N1A C12A C11A -4.9(8)
Ru1 N1A C12A C11A 174.4(4)
C8A N1A C12A C15A 178.0(5)
Ru1 N1A C12A C15A -2.7(6)
C10A C11A C12A N1A 3.7(8)
C13A C11A C12A N1A -178.8(5)
C10A C11A C12A C15A -179.2(5)
C13A C11A C12A C15A -1.8(8)
C12A C11A C13A C14A 0.1(8)
C10A C11A C13A C14A 177.4(6)
C11A C13A C14A C16A 1.1(9)
C11A C13A C14A C20A 178.2(6)
C19A N2A C15A C16A -1.7(8)
Ru1 N2A C15A C16A -176.6(4)
C19A N2A C15A C12A 178.3(5)
Ru1 N2A C15A C12A 3.4(6)
N1A C12A C15A N2A -0.5(7)
C11A C12A C15A N2A -177.7(5)
N1A C12A C15A C16A 179.5(5)
C11A C12A C15A C16A 2.3(8)
N2A C15A C16A C17A 0.0(8)
C12A C15A C16A C17A -180.0(5)
N2A C15A C16A C14A 178.9(5)
C12A C15A C16A C14A -1.1(8)
C13A C14A C16A C15A -0.6(8)
C20A C14A C16A C15A -177.6(6)
C13A C14A C16A C17A 178.2(6)
C20A C14A C16A C17A 1.2(10)
C15A C16A C17A C18A 1.0(9)
C14A C16A C17A C18A -177.9(6)
C16A C17A C18A C19A -0.4(10)
C15A N2A C19A C18A 2.4(9)
Ru1 N2A C19A C18A 176.5(5)
C17A C18A C19A N2A -1.4(10)
S1A C1A C51A S2A 60.7(5)
C52A S2A C51A C1A -172.1(4)
Ru1 S2A C51A C1A -55.9(4)
C51A S2A C52A C53A -160.5(4)
Ru1 S2A C52A C53A 90.4(4)
C51A S2A C52A C57A 24.8(6)
Ru1 S2A C52A C57A -84.3(5)
C57A C52A C53A C54A 0.3(8)
S2A C52A C53A C54A -174.7(5)
C52A C53A C54A C55A -1.2(9)
C53A C54A C55A C56A 1.4(10)
C54A C55A C56A C57A -0.8(9)
C55A C56A C57A C52A 0.0(9)
C53A C52A C57A C56A 0.3(8)
S2A C52A C57A C56A 174.7(4)
C62A N51A C58A C59A -0.1(8)
Ru1 N51A C58A C59A -178.3(4)
N51A C58A C59A C60A 1.9(8)
C58A C59A C60A C61A -1.7(8)
C59A C60A C61A C62A -0.3(8)
C59A C60A C61A C63A 179.0(5)
C58A N51A C62A C61A -2.1(8)
Ru1 N51A C62A C61A 176.4(4)
C58A N51A C62A C65A 178.8(5)
Ru1 N51A C62A C65A -2.7(6)
C60A C61A C62A N51A 2.3(8)
C63A C61A C62A N51A -177.1(5)
C60A C61A C62A C65A -178.7(5)
C63A C61A C62A C65A 2.0(8)
C62A C61A C63A C64A 1.0(9)
C60A C61A C63A C64A -178.3(6)
C61A C63A C64A C66A -3.0(9)
C61A C63A C64A C70A 175.7(6)
C69A N52A C65A C66A 1.1(7)
Ru1 N52A C65A C66A -172.8(4)
C69A N52A C65A C62A 177.8(4)
Ru1 N52A C65A C62A 3.9(6)
N51A C62A C65A N52A -0.8(7)
C61A C62A C65A N52A -179.9(5)
N51A C62A C65A C66A 176.1(5)
C61A C62A C65A C66A -3.0(8)
N52A C65A C66A C67A -0.5(8)
C62A C65A C66A C67A -177.2(5)
N52A C65A C66A C64A 177.7(5)
C62A C65A C66A C64A 1.1(8)
C63A C64A C66A C67A -180.0(6)
C70A C64A C66A C67A 1.4(10)
C63A C64A C66A C65A 1.9(9)
C70A C64A C66A C65A -176.7(7)
C65A C66A C67A C68A 0.1(9)
C64A C66A C67A C68A -178.0(6)
C66A C67A C68A C69A -0.2(9)
C65A N52A C69A C68A -1.2(7)
Ru1 N52A C69A C68A 171.7(4)
C67A C68A C69A N52A 0.8(9)
N2B Ru2 S1B C2B 46.0(2)
N52B Ru2 S1B C2B 150.8(12)
N1B Ru2 S1B C2B -33.2(2)
N51B Ru2 S1B C2B 143.1(2)
S2B Ru2 S1B C2B -127.5(2)
N2B Ru2 S1B C1B 157.1(2)
N52B Ru2 S1B C1B -98.2(12)
N1B Ru2 S1B C1B 77.8(2)
N51B Ru2 S1B C1B -105.8(2)
S2B Ru2 S1B C1B -16.5(2)
N2B Ru2 S2B C52B 171.4(11)
N52B Ru2 S2B C52B 50.6(2)
N1B Ru2 S2B C52B 145.8(2)
N51B Ru2 S2B C52B -28.9(2)
S1B Ru2 S2B C52B -123.4(2)
N2B Ru2 S2B C51B -77.6(11)
N52B Ru2 S2B C51B 161.6(2)
N1B Ru2 S2B C51B -103.2(2)
N51B Ru2 S2B C51B 82.1(2)
S1B Ru2 S2B C51B -12.5(2)
N2B Ru2 N1B C8B -179.2(5)
N52B Ru2 N1B C8B 91.2(5)
N51B Ru2 N1B C8B 125.0(14)
S1B Ru2 N1B C8B -88.4(5)
S2B Ru2 N1B C8B -2.3(5)
N2B Ru2 N1B C12B -2.3(4)
N52B Ru2 N1B C12B -91.9(4)
N51B Ru2 N1B C12B -58.0(16)
S1B Ru2 N1B C12B 88.6(3)
S2B Ru2 N1B C12B 174.6(3)
N52B Ru2 N2B C19B -86.8(5)
N1B Ru2 N2B C19B 178.2(5)
N51B Ru2 N2B C19B -7.3(5)
S1B Ru2 N2B C19B 87.3(5)
S2B Ru2 N2B C19B 152.2(9)
N52B Ru2 N2B C15B 97.2(4)
N1B Ru2 N2B C15B 2.2(4)
N51B Ru2 N2B C15B 176.7(4)
S1B Ru2 N2B C15B -88.6(3)
S2B Ru2 N2B C15B -23.8(13)
N2B Ru2 N51B C58B 91.8(5)
N52B Ru2 N51B C58B -179.0(5)
N1B Ru2 N51B C58B 146.7(14)
S1B Ru2 N51B C58B 0.2(5)
S2B Ru2 N51B C58B -85.8(4)
N2B Ru2 N51B C62B -92.8(3)
N52B Ru2 N51B C62B -3.6(3)
N1B Ru2 N51B C62B -37.9(17)
S1B Ru2 N51B C62B 175.6(3)
S2B Ru2 N51B C62B 89.7(3)
N2B Ru2 N52B C69B -82.4(5)
N1B Ru2 N52B C69B -3.1(5)
N51B Ru2 N52B C69B -179.4(5)
S1B Ru2 N52B C69B 172.9(10)
S2B Ru2 N52B C69B 91.5(5)
N2B Ru2 N52B C65B 98.4(4)
N1B Ru2 N52B C65B 177.7(3)
N51B Ru2 N52B C65B 1.5(3)
S1B Ru2 N52B C65B -6.3(15)
S2B Ru2 N52B C65B -87.6(3)
C2B S1B C1B C51B 166.7(4)
Ru2 S1B C1B C51B 50.2(4)
C1B S1B C2B C3B 159.2(4)
Ru2 S1B C2B C3B -91.0(4)
C1B S1B C2B C7B -23.5(5)
Ru2 S1B C2B C7B 86.3(5)
C7B C2B C3B C4B -0.6(8)
S1B C2B C3B C4B 176.9(4)
C2B C3B C4B C5B 0.4(9)
C3B C4B C5B C6B 0.8(10)
C4B C5B C6B C7B -1.7(10)
C5B C6B C7B C2B 1.4(10)
C3B C2B C7B C6B -0.2(8)
S1B C2B C7B C6B -177.5(5)
C12B N1B C8B C9B -0.4(8)
Ru2 N1B C8B C9B 176.4(4)
N1B C8B C9B C10B -1.4(9)
C8B C9B C10B C11B 1.5(10)
C9B C10B C11B C13B -178.6(6)
C9B C10B C11B C12B 0.3(10)
C8B N1B C12B C15B 179.4(5)
Ru2 N1B C12B C15B 2.1(6)
C8B N1B C12B C11B 2.3(8)
Ru2 N1B C12B C11B -175.0(4)
C10B C11B C12B N1B -2.3(9)
C13B C11B C12B N1B 176.7(5)
C10B C11B C12B C15B -179.3(6)
C13B C11B C12B C15B -0.4(8)
C10B C11B C13B C14B 179.3(6)
C12B C11B C13B C14B 0.5(10)
C11B C13B C14B C16B -0.2(10)
C11B C13B C14B C20B -178.7(7)
C19B N2B C15B C16B -1.2(8)
Ru2 N2B C15B C16B 175.2(4)
C19B N2B C15B C12B -178.2(5)
Ru2 N2B C15B C12B -1.9(6)
N1B C12B C15B C16B -177.2(5)
C11B C12B C15B C16B -0.1(8)
N1B C12B C15B N2B -0.2(7)
C11B C12B C15B N2B 177.0(5)
N2B C15B C16B C17B 2.7(8)
C12B C15B C16B C17B 179.5(5)
N2B C15B C16B C14B -176.4(5)
C12B C15B C16B C14B 0.4(8)
C13B C14B C16B C15B -0.3(9)
C20B C14B C16B C15B 178.3(6)
C13B C14B C16B C17B -179.3(6)
C20B C14B C16B C17B -0.7(10)
C15B C16B C17B C18B -2.6(9)
C14B C16B C17B C18B 176.4(6)
C16B C17B C18B C19B 1.3(9)
C15B N2B C19B C18B -0.3(8)
Ru2 N2B C19B C18B -176.2(4)
C17B C18B C19B N2B 0.3(10)
S1B C1B C51B S2B -65.3(5)
C52B S2B C51B C1B 162.3(4)
Ru2 S2B C51B C1B 46.6(4)
C51B S2B C52B C53B 166.8(4)
Ru2 S2B C52B C53B -83.2(4)
C51B S2B C52B C57B -17.2(5)
Ru2 S2B C52B C57B 92.8(5)
C53B C52B C57B C56B 1.3(8)
S2B C52B C57B C56B -174.5(4)
C57B C52B C53B C54B -2.5(8)
S2B C52B C53B C54B 173.6(4)
C52B C53B C54B C55B 1.6(9)
C53B C54B C55B C56B 0.4(9)
C54B C55B C56B C57B -1.6(9)
C52B C57B C56B C55B 0.8(9)
C62B N51B C58B C59B -2.3(8)
Ru2 N51B C58B C59B 172.9(4)
N51B C58B C59B C60B 2.5(9)
C58B C59B C60B C61B -0.5(8)
C59B C60B C61B C62B -1.4(8)
C59B C60B C61B C63B 179.5(5)
C58B N51B C62B C65B -178.8(5)
Ru2 N51B C62B C65B 5.2(6)
C58B N51B C62B C61B 0.2(7)
Ru2 N51B C62B C61B -175.9(4)
C60B C61B C62B N51B 1.6(8)
C63B C61B C62B N51B -179.2(5)
C60B C61B C62B C65B -179.4(5)
C63B C61B C62B C65B -0.3(7)
C60B C61B C63B C64B -179.7(6)
C62B C61B C63B C64B 1.2(8)
C60B C61B C63B C70C -3.3(11)
C62B C61B C63B C70C 177.7(9)
C61B C63B C64B C66B -2.8(9)
C70C C63B C64B C66B -179.4(8)
C61B C63B C64B C70B 179.2(6)
C70C C63B C64B C70B 2.5(11)
C69B N52B C65B C62B -178.4(5)
Ru2 N52B C65B C62B 0.9(6)
C69B N52B C65B C66B -2.5(7)
Ru2 N52B C65B C66B 176.7(4)
N51B C62B C65B N52B -4.1(7)
C61B C62B C65B N52B 176.9(5)
N51B C62B C65B C66B -179.9(5)
C61B C62B C65B C66B 1.1(8)
N52B C65B C66B C67B 2.2(8)
C62B C65B C66B C67B 177.9(5)
N52B C65B C66B C64B -178.2(5)
C62B C65B C66B C64B -2.5(8)
C63B C64B C66B C67B -177.0(6)
C70B C64B C66B C67B 0.9(10)
C63B C64B C66B C65B 3.4(8)
C70B C64B C66B C65B -178.7(7)
C65B C66B C67B C68B -0.2(9)
C64B C66B C67B C68B -179.8(6)
C66B C67B C68B C69B -1.3(9)
C65B N52B C69B C68B 1.0(8)
Ru2 N52B C69B C68B -178.2(4)
C67B C68B C69B N52B 1.0(10)
